data_4303191
loop_
_publ_author_name
'Daniel L. Reger'
'Agota Debreczeni'
'Bryn Reinecke'
'Vitaly Rassolov'
'Mark D. Smith'
'Radu F. Semeniuc'

_publ_contact_author_address
;
Department of Chemistry and Biochemistry
University of South Carolina
Columbia, South Carolina 29208
USA
;
_publ_contact_author_email reger@mail.chem.sc.edu
_publ_contact_author_fax '1 803 777 9521'
_publ_contact_author_name 'Professor Daniel L. Reger'
_publ_contact_author_phone '1 803 777 2587'
_publ_section_title
;
Highly Organized Structures and Unusual Magnetic Properties of Paddlewheel
Copper(II) Carboxylate Dimers Containing the \p-\p Stacking,
1,8-Naphthalimide Synthon
;
_journal_name_full 'Inorganic Chemistry'
_journal_page_first 8911
_journal_page_last 8924
_journal_paper_doi 10.1021/ic901138h
_journal_volume 48
_journal_year 2009
_chemical_formula_moiety 'C74 H58 Cu2 N6 O16, 2(C H2 Cl2)'
_chemical_formula_sum 'C76 H62 Cl4 Cu2 N6 O16'
_chemical_formula_weight 1584.20
_chemical_name_systematic
; 
 ? 
;
_space_group_IT_number 2
_symmetry_cell_setting triclinic
_symmetry_space_group_name_Hall '-P 1'
_symmetry_space_group_name_H-M 'P -1'
_atom_sites_solution_hydrogens geom
_atom_sites_solution_primary direct
_atom_sites_solution_secondary difmap
_audit_creation_method SHELXL-97
_cell_angle_alpha 105.6330(10)
_cell_angle_beta 93.8260(10)
_cell_angle_gamma 108.8280(10)
_cell_formula_units_Z 1
_cell_length_a 10.3864(4)
_cell_length_b 12.7283(5)
_cell_length_c 14.2234(6)
_cell_measurement_reflns_used 6311
_cell_measurement_temperature 150(1)
_cell_measurement_theta_max 25.006
_cell_measurement_theta_min 2.219
_cell_volume 1689.36(12)
_computing_cell_refinement 'SAINT+ NT V6.22 (Bruker, 2001)'
_computing_data_collection 'SMART NT V5.625 (Bruker, 1998)'
_computing_data_reduction 'SAINT+ NT V6.22'
_computing_molecular_graphics 'SHELXTL V6.1 (Sheldrick, 2000)'
_computing_publication_material 'SHELXTL V6.1'
_computing_structure_refinement 'SHELXL-97 (Sheldrick, 1997)'
_computing_structure_solution 'SHELXS-97 (Sheldrick, 1990)'
_diffrn_ambient_temperature 150(1)
_diffrn_measured_fraction_theta_full 0.999
_diffrn_measured_fraction_theta_max 0.999
_diffrn_measurement_device_type 'Bruker SMART APEX CCD diffractometer'
_diffrn_measurement_method 'omega scans'
_diffrn_radiation_monochromator graphite
_diffrn_radiation_source 'fine-focus sealed tube'
_diffrn_radiation_type MoK\a
_diffrn_radiation_wavelength 0.71073
_diffrn_reflns_av_R_equivalents 0.0450
_diffrn_reflns_av_sigmaI/netI 0.0491
_diffrn_reflns_limit_h_max 12
_diffrn_reflns_limit_h_min -12
_diffrn_reflns_limit_k_max 15
_diffrn_reflns_limit_k_min -15
_diffrn_reflns_limit_l_max 16
_diffrn_reflns_limit_l_min -16
_diffrn_reflns_number 18400
_diffrn_reflns_theta_full 25.06
_diffrn_reflns_theta_max 25.06
_diffrn_reflns_theta_min 1.51
_exptl_absorpt_coefficient_mu 0.866
_exptl_absorpt_correction_type none
_exptl_crystal_colour blue-green
_exptl_crystal_density_diffrn 1.557
_exptl_crystal_density_meas 0
_exptl_crystal_density_method 'not measured'
_exptl_crystal_description prism
_exptl_crystal_F_000 814
_exptl_crystal_size_max 0.20
_exptl_crystal_size_mid 0.15
_exptl_crystal_size_min 0.08
_refine_diff_density_max 0.384
_refine_diff_density_min -0.342
_refine_diff_density_rms 0.060
_refine_ls_extinction_method none
_refine_ls_goodness_of_fit_ref 0.974
_refine_ls_hydrogen_treatment constr
_refine_ls_matrix_type full
_refine_ls_number_parameters 469
_refine_ls_number_reflns 5989
_refine_ls_number_restraints 0
_refine_ls_restrained_S_all 0.974
_refine_ls_R_factor_all 0.0437
_refine_ls_R_factor_gt 0.0350
_refine_ls_shift/su_max 0.001
_refine_ls_shift/su_mean 0.000
_refine_ls_structure_factor_coef Fsqd
_refine_ls_weighting_details 'calc w=1/[\s^2^(Fo^2^)+(0.0405P)^2^+0.0000P] where P=(Fo^2^+2Fc^2^)/3'
_refine_ls_weighting_scheme calc
_refine_ls_wR_factor_gt 0.0805
_refine_ls_wR_factor_ref 0.0843
_reflns_number_gt 4948
_reflns_number_total 5989
_reflns_threshold_expression >2sigma(I)
_cod_data_source_file ic901138h_si_001_3.cif
_cod_data_source_block 2
_cod_depositor_comments
;
The following automatic conversions were performed:
'_symmetry_cell_setting' value 'Triclinic' changed to 'triclinic'
according to '/home/saulius/struct/CIF-dictionaries/cif_core.dic'
dictionary named 'cif_core.dic' version 2.4.1 from 2010-06-29.

Automatic conversion script
Id: cif_fix_enum 1527 2010-12-29 10:47:43Z saulius 
;
_cod_database_code 4303191

loop_
_symmetry_equiv_pos_as_xyz
'x, y, z'
'-x, -y, -z'

loop_
_atom_site_label
_atom_site_type_symbol
_atom_site_fract_x
_atom_site_fract_y
_atom_site_fract_z
_atom_site_U_iso_or_equiv
_atom_site_adp_type
_atom_site_occupancy
_atom_site_symmetry_multiplicity
_atom_site_calc_flag
_atom_site_refinement_flags
_atom_site_disorder_assembly
_atom_site_disorder_group
Cu1 Cu 0.59258(3) 0.44892(2) 0.505286(19) 0.01963(9) Uani 1 1 d . . .
C1 C 0.4479(2) 0.2838(2) 0.98946(17) 0.0235(5) Uani 1 1 d . . .
C2 C 0.5337(2) 0.25110(19) 1.05406(17) 0.0212(5) Uani 1 1 d . . .
C3 C 0.5928(2) 0.16675(19) 1.01313(17) 0.0203(5) Uani 1 1 d . . .
C4 C 0.5658(2) 0.10990(19) 0.90960(16) 0.0212(5) Uani 1 1 d . . .
C5 C 0.4721(2) 0.1363(2) 0.84380(18) 0.0253(5) Uani 1 1 d . . .
C6 C 0.5603(2) 0.3048(2) 1.15478(17) 0.0245(5) Uani 1 1 d . . .
H6 H 0.5199 0.3608 1.1823 0.029 Uiso 1 1 calc R . .
C7 C 0.6464(3) 0.2777(2) 1.21721(18) 0.0288(6) Uani 1 1 d . . .
H7 H 0.6641 0.3158 1.2866 0.035 Uiso 1 1 calc R . .
C8 C 0.7054(2) 0.1967(2) 1.17900(17) 0.0274(6) Uani 1 1 d . . .
H8 H 0.7636 0.1790 1.2221 0.033 Uiso 1 1 calc R . .
C9 C 0.6802(2) 0.1393(2) 1.07603(17) 0.0217(5) Uani 1 1 d . . .
C10 C 0.7397(2) 0.0558(2) 1.03267(18) 0.0245(5) Uani 1 1 d . . .
H10 H 0.7982 0.0360 1.0736 0.029 Uiso 1 1 calc R . .
C11 C 0.7134(2) 0.0037(2) 0.93245(18) 0.0259(6) Uani 1 1 d . . .
H11 H 0.7549 -0.0514 0.9045 0.031 Uiso 1 1 calc R . .
C12 C 0.6262(2) 0.0299(2) 0.87004(18) 0.0249(5) Uani 1 1 d . . .
H12 H 0.6087 -0.0075 0.8006 0.030 Uiso 1 1 calc R . .
C13 C 0.3302(2) 0.2523(2) 0.82309(18) 0.0258(6) Uani 1 1 d . . .
H13A H 0.2673 0.2835 0.8616 0.031 Uiso 1 1 calc R . .
H13B H 0.2729 0.1812 0.7691 0.031 Uiso 1 1 calc R . .
C14 C 0.4147(2) 0.3425(2) 0.77864(17) 0.0244(5) Uani 1 1 d . . .
H14A H 0.4771 0.3111 0.7398 0.029 Uiso 1 1 calc R . .
H14B H 0.4723 0.4134 0.8326 0.029 Uiso 1 1 calc R . .
C15 C 0.3230(2) 0.3750(2) 0.71146(17) 0.0232(5) Uani 1 1 d . . .
H15A H 0.2431 0.3040 0.6751 0.028 Uiso 1 1 calc R . .
H15B H 0.2869 0.4311 0.7535 0.028 Uiso 1 1 calc R . .
C16 C 0.3941(2) 0.42792(19) 0.63722(16) 0.0203(5) Uani 1 1 d . . .
C17 C 0.0662(2) 0.2125(2) -0.00077(18) 0.0249(5) Uani 1 1 d . . .
C18 C -0.0167(2) 0.2275(2) -0.08118(17) 0.0239(5) Uani 1 1 d . . .
C19 C -0.0875(2) 0.3066(2) -0.05910(17) 0.0236(5) Uani 1 1 d . . .
C20 C -0.0816(2) 0.3715(2) 0.04040(18) 0.0237(5) Uani 1 1 d . . .
C21 C 0.0068(2) 0.3619(2) 0.12128(18) 0.0253(6) Uani 1 1 d . . .
C22 C -0.0229(3) 0.1656(2) -0.17819(18) 0.0332(6) Uani 1 1 d . . .
H22 H 0.0229 0.1110 -0.1927 0.040 Uiso 1 1 calc R . .
C23 C -0.0960(3) 0.1826(3) -0.2553(2) 0.0408(7) Uani 1 1 d . . .
H23 H -0.0974 0.1409 -0.3220 0.049 Uiso 1 1 calc R . .
C24 C -0.1656(3) 0.2585(3) -0.2358(2) 0.0414(7) Uani 1 1 d . . .
H24 H -0.2148 0.2691 -0.2892 0.050 Uiso 1 1 calc R . .
C25 C -0.1651(2) 0.3214(2) -0.13739(19) 0.0303(6) Uani 1 1 d . . .
C26 C -0.2362(3) 0.4000(2) -0.1123(2) 0.0377(7) Uani 1 1 d . . .
H26 H -0.2883 0.4113 -0.1637 0.045 Uiso 1 1 calc R . .
C27 C -0.2321(3) 0.4599(2) -0.0164(2) 0.0394(7) Uani 1 1 d . . .
H27 H -0.2827 0.5108 -0.0015 0.047 Uiso 1 1 calc R . .
C28 C -0.1527(2) 0.4464(2) 0.0609(2) 0.0307(6) Uani 1 1 d . . .
H28 H -0.1487 0.4895 0.1276 0.037 Uiso 1 1 calc R . .
C29 C 0.1824(2) 0.2888(2) 0.17280(17) 0.0274(6) Uani 1 1 d . . .
H29A H 0.2281 0.3701 0.2166 0.033 Uiso 1 1 calc R . .
H29B H 0.2540 0.2633 0.1414 0.033 Uiso 1 1 calc R . .
C30 C 0.1216(2) 0.2119(2) 0.23551(17) 0.0275(6) Uani 1 1 d . . .
H30A H 0.0625 0.1334 0.1918 0.033 Uiso 1 1 calc R . .
H30B H 0.0631 0.2455 0.2770 0.033 Uiso 1 1 calc R . .
C31 C 0.2356(3) 0.2013(2) 0.30203(17) 0.0283(6) Uani 1 1 d . . .
H31A H 0.1917 0.1477 0.3393 0.034 Uiso 1 1 calc R . .
H31B H 0.2905 0.1645 0.2591 0.034 Uiso 1 1 calc R . .
C32 C 0.3335(2) 0.3137(2) 0.37546(16) 0.0227(5) Uani 1 1 d . . .
C33 C 0.8700(3) 0.4280(2) 0.56796(19) 0.0323(6) Uani 1 1 d . . .
H33 H 0.8861 0.5046 0.6100 0.039 Uiso 1 1 calc R . .
C34 C 0.9771(3) 0.3851(3) 0.5664(2) 0.0420(7) Uani 1 1 d . . .
H34 H 1.0643 0.4311 0.6070 0.050 Uiso 1 1 calc R . .
C35 C 0.9544(3) 0.2751(3) 0.5051(2) 0.0491(8) Uani 1 1 d . . .
H35 H 1.0266 0.2443 0.5013 0.059 Uiso 1 1 calc R . .
C36 C 0.8263(3) 0.2101(3) 0.4492(2) 0.0417(7) Uani 1 1 d . . .
H36 H 0.8078 0.1331 0.4071 0.050 Uiso 1 1 calc R . .
C37 C 0.7250(3) 0.2583(2) 0.45518(19) 0.0316(6) Uani 1 1 d . . .
H37 H 0.6363 0.2128 0.4165 0.038 Uiso 1 1 calc R . .
N1 N 0.41846(19) 0.22138(17) 0.88830(14) 0.0219(4) Uani 1 1 d . . .
N2 N 0.08010(19) 0.28690(17) 0.09473(14) 0.0231(4) Uani 1 1 d . . .
N3 N 0.74536(19) 0.36632(17) 0.51293(14) 0.0229(4) Uani 1 1 d . . .
O1 O 0.40360(18) 0.36208(14) 1.02029(12) 0.0307(4) Uani 1 1 d . . .
O2 O 0.44159(19) 0.08725(16) 0.75489(12) 0.0366(5) Uani 1 1 d . . .
O3 O 0.49780(17) 0.40403(15) 0.61179(12) 0.0322(4) Uani 1 1 d . . .
O4 O 0.34212(16) 0.48935(14) 0.60322(11) 0.0238(4) Uani 1 1 d . . .
O5 O 0.12438(18) 0.14198(15) -0.01567(13) 0.0347(4) Uani 1 1 d . . .
O6 O 0.01893(18) 0.41795(15) 0.20781(12) 0.0348(4) Uani 1 1 d . . .
O7 O 0.44895(16) 0.31337(14) 0.40844(12) 0.0280(4) Uani 1 1 d . . .
O8 O 0.29376(17) 0.39915(14) 0.39957(12) 0.0302(4) Uani 1 1 d . . .
C38 C 0.3592(3) 0.1025(2) 0.52747(19) 0.0390(7) Uani 1 1 d . . .
H38A H 0.4085 0.1862 0.5364 0.047 Uiso 1 1 calc R . .
H38B H 0.3973 0.0833 0.5836 0.047 Uiso 1 1 calc R . .
Cl1 Cl 0.38659(7) 0.01758(6) 0.41546(5) 0.04107(18) Uani 1 1 d . . .
Cl2 Cl 0.18079(8) 0.07648(7) 0.52776(6) 0.0481(2) Uani 1 1 d . . .

loop_
_atom_site_aniso_label
_atom_site_aniso_U_11
_atom_site_aniso_U_22
_atom_site_aniso_U_33
_atom_site_aniso_U_23
_atom_site_aniso_U_13
_atom_site_aniso_U_12
Cu1 0.02170(16) 0.02578(17) 0.01671(16) 0.00820(12) 0.00389(12) 0.01386(13)
C1 0.0227(13) 0.0247(13) 0.0265(14) 0.0124(11) 0.0086(11) 0.0082(11)
C2 0.0209(12) 0.0197(12) 0.0240(13) 0.0091(10) 0.0062(10) 0.0062(10)
C3 0.0188(12) 0.0183(12) 0.0248(13) 0.0095(10) 0.0065(10) 0.0051(10)
C4 0.0208(12) 0.0215(13) 0.0220(13) 0.0085(10) 0.0062(10) 0.0066(10)
C5 0.0255(13) 0.0270(14) 0.0265(14) 0.0124(11) 0.0062(11) 0.0098(11)
C6 0.0270(13) 0.0221(13) 0.0254(13) 0.0067(11) 0.0079(11) 0.0098(11)
C7 0.0357(15) 0.0295(14) 0.0209(13) 0.0062(11) 0.0048(11) 0.0124(12)
C8 0.0285(14) 0.0294(14) 0.0260(14) 0.0120(11) 0.0011(11) 0.0103(12)
C9 0.0221(12) 0.0202(13) 0.0230(13) 0.0090(10) 0.0042(10) 0.0060(10)
C10 0.0230(13) 0.0246(13) 0.0301(14) 0.0127(11) 0.0042(11) 0.0103(11)
C11 0.0268(13) 0.0239(13) 0.0309(14) 0.0092(11) 0.0076(11) 0.0130(11)
C12 0.0262(13) 0.0247(13) 0.0239(13) 0.0064(11) 0.0075(11) 0.0094(11)
C13 0.0226(13) 0.0335(14) 0.0273(14) 0.0143(12) 0.0046(11) 0.0135(11)
C14 0.0217(12) 0.0326(14) 0.0224(13) 0.0122(11) 0.0030(10) 0.0111(11)
C15 0.0239(13) 0.0293(14) 0.0227(13) 0.0118(11) 0.0059(10) 0.0140(11)
C16 0.0225(12) 0.0194(12) 0.0158(12) 0.0018(10) 0.0003(10) 0.0069(10)
C17 0.0209(12) 0.0275(14) 0.0272(14) 0.0119(11) 0.0048(11) 0.0069(11)
C18 0.0195(12) 0.0265(13) 0.0236(13) 0.0099(11) 0.0019(10) 0.0038(11)
C19 0.0155(12) 0.0262(14) 0.0285(14) 0.0138(11) 0.0012(10) 0.0027(10)
C20 0.0194(12) 0.0231(13) 0.0302(14) 0.0130(11) 0.0031(10) 0.0057(10)
C21 0.0211(13) 0.0242(13) 0.0293(15) 0.0101(12) 0.0045(11) 0.0047(11)
C22 0.0279(14) 0.0348(16) 0.0300(15) 0.0061(12) 0.0053(12) 0.0052(12)
C23 0.0317(15) 0.0568(19) 0.0247(15) 0.0112(14) 0.0020(12) 0.0055(15)
C24 0.0294(15) 0.0568(19) 0.0318(16) 0.0256(15) -0.0071(13) -0.0002(14)
C25 0.0177(13) 0.0334(15) 0.0394(16) 0.0220(13) -0.0009(11) 0.0007(11)
C26 0.0194(13) 0.0387(17) 0.058(2) 0.0302(15) -0.0027(13) 0.0034(12)
C27 0.0193(13) 0.0317(16) 0.076(2) 0.0286(16) 0.0078(14) 0.0107(12)
C28 0.0203(13) 0.0270(14) 0.0463(16) 0.0138(13) 0.0083(12) 0.0079(11)
C29 0.0239(13) 0.0341(15) 0.0245(13) 0.0101(12) -0.0026(11) 0.0111(12)
C30 0.0268(13) 0.0294(14) 0.0246(13) 0.0077(11) -0.0009(11) 0.0091(11)
C31 0.0332(14) 0.0266(14) 0.0243(13) 0.0085(11) -0.0043(11) 0.0110(12)
C32 0.0276(13) 0.0277(14) 0.0144(12) 0.0090(10) 0.0026(10) 0.0101(11)
C33 0.0315(15) 0.0416(16) 0.0298(15) 0.0131(13) 0.0039(12) 0.0193(13)
C34 0.0287(15) 0.064(2) 0.0462(18) 0.0277(16) 0.0046(13) 0.0247(15)
C35 0.054(2) 0.078(2) 0.054(2) 0.0395(19) 0.0268(17) 0.0532(19)
C36 0.060(2) 0.0420(17) 0.0422(17) 0.0188(14) 0.0155(15) 0.0370(16)
C37 0.0377(15) 0.0338(16) 0.0310(15) 0.0146(12) 0.0083(12) 0.0185(13)
N1 0.0226(10) 0.0281(11) 0.0213(11) 0.0123(9) 0.0051(9) 0.0128(9)
N2 0.0216(10) 0.0280(11) 0.0213(11) 0.0093(9) 0.0001(9) 0.0100(9)
N3 0.0255(11) 0.0302(12) 0.0215(11) 0.0136(9) 0.0062(9) 0.0157(9)
O1 0.0387(10) 0.0320(10) 0.0321(10) 0.0123(8) 0.0097(8) 0.0236(9)
O2 0.0465(11) 0.0459(12) 0.0213(10) 0.0066(9) 0.0004(8) 0.0256(10)
O3 0.0362(10) 0.0514(12) 0.0310(10) 0.0266(9) 0.0175(8) 0.0307(9)
O4 0.0294(9) 0.0293(9) 0.0234(9) 0.0143(8) 0.0093(7) 0.0181(8)
O5 0.0386(11) 0.0342(11) 0.0383(11) 0.0100(9) 0.0056(9) 0.0233(9)
O6 0.0408(11) 0.0377(11) 0.0243(10) 0.0038(8) 0.0045(8) 0.0168(9)
O7 0.0244(9) 0.0270(10) 0.0321(10) 0.0064(8) -0.0030(8) 0.0123(8)
O8 0.0315(10) 0.0326(10) 0.0242(9) -0.0023(8) -0.0056(8) 0.0195(8)
C38 0.0454(17) 0.0354(16) 0.0351(16) 0.0080(13) 0.0012(13) 0.0163(14)
Cl1 0.0475(4) 0.0412(4) 0.0328(4) 0.0064(3) 0.0009(3) 0.0187(3)
Cl2 0.0482(4) 0.0489(5) 0.0533(5) 0.0146(4) 0.0080(4) 0.0264(4)

loop_
_atom_type_symbol
_atom_type_description
_atom_type_scat_dispersion_real
_atom_type_scat_dispersion_imag
_atom_type_scat_source
C C 0.0033 0.0016 'International Tables Vol C Tables 4.2.6.8 and 6.1.1.4'
H H 0.0000 0.0000 'International Tables Vol C Tables 4.2.6.8 and 6.1.1.4'
N N 0.0061 0.0033 'International Tables Vol C Tables 4.2.6.8 and 6.1.1.4'
O O 0.0106 0.0060 'International Tables Vol C Tables 4.2.6.8 and 6.1.1.4'
Cu Cu 0.3201 1.2651 'International Tables Vol C Tables 4.2.6.8 and 6.1.1.4'
Cl Cl 0.1484 0.1585 'International Tables Vol C Tables 4.2.6.8 and 6.1.1.4'

loop_
_geom_angle_atom_site_label_1
_geom_angle_atom_site_label_2
_geom_angle_atom_site_label_3
_geom_angle
_geom_angle_site_symmetry_1
_geom_angle_site_symmetry_3
_geom_angle_publ_flag
O8 Cu1 O7 167.47(6) 2_666 . ?
O8 Cu1 O3 89.95(7) 2_666 . ?
O7 Cu1 O3 88.57(7) . . ?
O8 Cu1 O4 88.72(7) 2_666 2_666 ?
O7 Cu1 O4 90.04(7) . 2_666 ?
O3 Cu1 O4 167.50(6) . 2_666 ?
O8 Cu1 N3 95.72(7) 2_666 . ?
O7 Cu1 N3 96.80(7) . . ?
O3 Cu1 N3 97.28(7) . . ?
O4 Cu1 N3 95.21(6) 2_666 . ?
O8 Cu1 Cu1 84.14(5) 2_666 2_666 ?
O7 Cu1 Cu1 83.34(5) . 2_666 ?
O3 Cu1 Cu1 83.32(5) . 2_666 ?
O4 Cu1 Cu1 84.18(4) 2_666 2_666 ?
N3 Cu1 Cu1 179.38(5) . 2_666 ?
O1 C1 N1 120.2(2) . . ?
O1 C1 C2 122.7(2) . . ?
N1 C1 C2 117.1(2) . . ?
C6 C2 C3 119.6(2) . . ?
C6 C2 C1 120.0(2) . . ?
C3 C2 C1 120.3(2) . . ?
C2 C3 C4 120.5(2) . . ?
C2 C3 C9 119.8(2) . . ?
C4 C3 C9 119.7(2) . . ?
C12 C4 C3 120.2(2) . . ?
C12 C4 C5 119.9(2) . . ?
C3 C4 C5 119.9(2) . . ?
O2 C5 N1 120.4(2) . . ?
O2 C5 C4 122.7(2) . . ?
N1 C5 C4 116.9(2) . . ?
C2 C6 C7 120.7(2) . . ?
C2 C6 H6 119.6 . . ?
C7 C6 H6 119.6 . . ?
C8 C7 C6 120.6(2) . . ?
C8 C7 H7 119.7 . . ?
C6 C7 H7 119.7 . . ?
C7 C8 C9 120.4(2) . . ?
C7 C8 H8 119.8 . . ?
C9 C8 H8 119.8 . . ?
C8 C9 C3 118.8(2) . . ?
C8 C9 C10 122.7(2) . . ?
C3 C9 C10 118.5(2) . . ?
C11 C10 C9 120.5(2) . . ?
C11 C10 H10 119.8 . . ?
C9 C10 H10 119.8 . . ?
C10 C11 C12 121.2(2) . . ?
C10 C11 H11 119.4 . . ?
C12 C11 H11 119.4 . . ?
C4 C12 C11 119.9(2) . . ?
C4 C12 H12 120.0 . . ?
C11 C12 H12 120.0 . . ?
N1 C13 C14 111.81(19) . . ?
N1 C13 H13A 109.3 . . ?
C14 C13 H13A 109.3 . . ?
N1 C13 H13B 109.3 . . ?
C14 C13 H13B 109.3 . . ?
H13A C13 H13B 107.9 . . ?
C13 C14 C15 111.80(19) . . ?
C13 C14 H14A 109.3 . . ?
C15 C14 H14A 109.3 . . ?
C13 C14 H14B 109.3 . . ?
C15 C14 H14B 109.3 . . ?
H14A C14 H14B 107.9 . . ?
C16 C15 C14 114.72(19) . . ?
C16 C15 H15A 108.6 . . ?
C14 C15 H15A 108.6 . . ?
C16 C15 H15B 108.6 . . ?
C14 C15 H15B 108.6 . . ?
H15A C15 H15B 107.6 . . ?
O4 C16 O3 125.1(2) . . ?
O4 C16 C15 117.2(2) . . ?
O3 C16 C15 117.7(2) . . ?
O5 C17 N2 120.5(2) . . ?
O5 C17 C18 122.6(2) . . ?
N2 C17 C18 116.8(2) . . ?
C22 C18 C19 120.0(2) . . ?
C22 C18 C17 119.8(2) . . ?
C19 C18 C17 120.2(2) . . ?
C18 C19 C20 120.7(2) . . ?
C18 C19 C25 119.5(2) . . ?
C20 C19 C25 119.8(2) . . ?
C28 C20 C19 120.1(2) . . ?
C28 C20 C21 120.2(2) . . ?
C19 C20 C21 119.7(2) . . ?
O6 C21 N2 120.2(2) . . ?
O6 C21 C20 122.6(2) . . ?
N2 C21 C20 117.2(2) . . ?
C18 C22 C23 120.5(3) . . ?
C18 C22 H22 119.7 . . ?
C23 C22 H22 119.7 . . ?
C24 C23 C22 120.6(3) . . ?
C24 C23 H23 119.7 . . ?
C22 C23 H23 119.7 . . ?
C23 C24 C25 120.8(2) . . ?
C23 C24 H24 119.6 . . ?
C25 C24 H24 119.6 . . ?
C26 C25 C24 123.5(2) . . ?
C26 C25 C19 117.9(2) . . ?
C24 C25 C19 118.6(2) . . ?
C27 C26 C25 121.7(2) . . ?
C27 C26 H26 119.1 . . ?
C25 C26 H26 119.1 . . ?
C26 C27 C28 120.1(2) . . ?
C26 C27 H27 120.0 . . ?
C28 C27 H27 120.0 . . ?
C20 C28 C27 120.4(3) . . ?
C20 C28 H28 119.8 . . ?
C27 C28 H28 119.8 . . ?
N2 C29 C30 113.91(19) . . ?
N2 C29 H29A 108.8 . . ?
C30 C29 H29A 108.8 . . ?
N2 C29 H29B 108.8 . . ?
C30 C29 H29B 108.8 . . ?
H29A C29 H29B 107.7 . . ?
C29 C30 C31 110.9(2) . . ?
C29 C30 H30A 109.5 . . ?
C31 C30 H30A 109.5 . . ?
C29 C30 H30B 109.5 . . ?
C31 C30 H30B 109.5 . . ?
H30A C30 H30B 108.1 . . ?
C32 C31 C30 116.3(2) . . ?
C32 C31 H31A 108.2 . . ?
C30 C31 H31A 108.2 . . ?
C32 C31 H31B 108.2 . . ?
C30 C31 H31B 108.2 . . ?
H31A C31 H31B 107.4 . . ?
O8 C32 O7 125.2(2) . . ?
O8 C32 C31 118.1(2) . . ?
O7 C32 C31 116.7(2) . . ?
N3 C33 C34 122.8(3) . . ?
N3 C33 H33 118.6 . . ?
C34 C33 H33 118.6 . . ?
C35 C34 C33 118.6(3) . . ?
C35 C34 H34 120.7 . . ?
C33 C34 H34 120.7 . . ?
C34 C35 C36 119.2(3) . . ?
C34 C35 H35 120.4 . . ?
C36 C35 H35 120.4 . . ?
C35 C36 C37 118.8(3) . . ?
C35 C36 H36 120.6 . . ?
C37 C36 H36 120.6 . . ?
N3 C37 C36 123.1(3) . . ?
N3 C37 H37 118.4 . . ?
C36 C37 H37 118.4 . . ?
C5 N1 C1 125.00(19) . . ?
C5 N1 C13 117.46(19) . . ?
C1 N1 C13 117.46(19) . . ?
C21 N2 C17 124.84(19) . . ?
C21 N2 C29 117.39(19) . . ?
C17 N2 C29 117.75(19) . . ?
C33 N3 C37 117.4(2) . . ?
C33 N3 Cu1 120.06(17) . . ?
C37 N3 Cu1 122.08(16) . . ?
C16 O3 Cu1 124.18(15) . . ?
C16 O4 Cu1 123.04(14) . 2_666 ?
C32 O7 Cu1 124.03(15) . . ?
C32 O8 Cu1 123.33(15) . 2_666 ?
Cl1 C38 Cl2 111.15(15) . . ?
Cl1 C38 H38A 109.4 . . ?
Cl2 C38 H38A 109.4 . . ?
Cl1 C38 H38B 109.4 . . ?
Cl2 C38 H38B 109.4 . . ?
H38A C38 H38B 108.0 . . ?

loop_
_geom_bond_atom_site_label_1
_geom_bond_atom_site_label_2
_geom_bond_distance
_geom_bond_site_symmetry_2
_geom_bond_publ_flag
Cu1 O8 1.9666(16) 2_666 ?
Cu1 O7 1.9706(16) . ?
Cu1 O3 1.9730(16) . ?
Cu1 O4 1.9770(15) 2_666 ?
Cu1 N3 2.1796(18) . ?
Cu1 Cu1 2.6632(5) 2_666 ?
C1 O1 1.218(3) . ?
C1 N1 1.401(3) . ?
C1 C2 1.466(3) . ?
C2 C6 1.376(3) . ?
C2 C3 1.416(3) . ?
C3 C4 1.418(3) . ?
C3 C9 1.419(3) . ?
C4 C12 1.377(3) . ?
C4 C5 1.482(3) . ?
C5 O2 1.218(3) . ?
C5 N1 1.397(3) . ?
C6 C7 1.401(3) . ?
C6 H6 0.9500 . ?
C7 C8 1.374(3) . ?
C7 H7 0.9500 . ?
C8 C9 1.413(3) . ?
C8 H8 0.9500 . ?
C9 C10 1.419(3) . ?
C10 C11 1.367(3) . ?
C10 H10 0.9500 . ?
C11 C12 1.403(3) . ?
C11 H11 0.9500 . ?
C12 H12 0.9500 . ?
C13 N1 1.474(3) . ?
C13 C14 1.517(3) . ?
C13 H13A 0.9900 . ?
C13 H13B 0.9900 . ?
C14 C15 1.529(3) . ?
C14 H14A 0.9900 . ?
C14 H14B 0.9900 . ?
C15 C16 1.510(3) . ?
C15 H15A 0.9900 . ?
C15 H15B 0.9900 . ?
C16 O4 1.256(3) . ?
C16 O3 1.260(3) . ?
C17 O5 1.217(3) . ?
C17 N2 1.398(3) . ?
C17 C18 1.476(3) . ?
C18 C22 1.378(3) . ?
C18 C19 1.411(3) . ?
C19 C20 1.419(3) . ?
C19 C25 1.420(3) . ?
C20 C28 1.368(3) . ?
C20 C21 1.479(3) . ?
C21 O6 1.220(3) . ?
C21 N2 1.396(3) . ?
C22 C23 1.396(4) . ?
C22 H22 0.9500 . ?
C23 C24 1.365(4) . ?
C23 H23 0.9500 . ?
C24 C25 1.413(4) . ?
C24 H24 0.9500 . ?
C25 C26 1.411(4) . ?
C26 C27 1.362(4) . ?
C26 H26 0.9500 . ?
C27 C28 1.411(4) . ?
C27 H27 0.9500 . ?
C28 H28 0.9500 . ?
C29 N2 1.474(3) . ?
C29 C30 1.517(3) . ?
C29 H29A 0.9900 . ?
C29 H29B 0.9900 . ?
C30 C31 1.530(3) . ?
C30 H30A 0.9900 . ?
C30 H30B 0.9900 . ?
C31 C32 1.512(3) . ?
C31 H31A 0.9900 . ?
C31 H31B 0.9900 . ?
C32 O8 1.257(3) . ?
C32 O7 1.259(3) . ?
C33 N3 1.335(3) . ?
C33 C34 1.387(4) . ?
C33 H33 0.9500 . ?
C34 C35 1.370(4) . ?
C34 H34 0.9500 . ?
C35 C36 1.372(4) . ?
C35 H35 0.9500 . ?
C36 C37 1.375(4) . ?
C36 H36 0.9500 . ?
C37 N3 1.338(3) . ?
C37 H37 0.9500 . ?
O4 Cu1 1.9771(15) 2_666 ?
O8 Cu1 1.9666(16) 2_666 ?
C38 Cl1 1.766(3) . ?
C38 Cl2 1.774(3) . ?
C38 H38A 0.9900 . ?
C38 H38B 0.9900 . ?

loop_
_geom_torsion_atom_site_label_1
_geom_torsion_atom_site_label_2
_geom_torsion_atom_site_label_3
_geom_torsion_atom_site_label_4
_geom_torsion
_geom_torsion_site_symmetry_1
_geom_torsion_site_symmetry_2
_geom_torsion_site_symmetry_3
_geom_torsion_site_symmetry_4
_geom_torsion_publ_flag
O1 C1 C2 C6 4.0(4) . . . . ?
N1 C1 C2 C6 -176.6(2) . . . . ?
O1 C1 C2 C3 -174.2(2) . . . . ?
N1 C1 C2 C3 5.2(3) . . . . ?
C6 C2 C3 C4 179.6(2) . . . . ?
C1 C2 C3 C4 -2.2(3) . . . . ?
C6 C2 C3 C9 -0.8(3) . . . . ?
C1 C2 C3 C9 177.4(2) . . . . ?
C2 C3 C4 C12 178.5(2) . . . . ?
C9 C3 C4 C12 -1.2(3) . . . . ?
C2 C3 C4 C5 -1.7(3) . . . . ?
C9 C3 C4 C5 178.7(2) . . . . ?
C12 C4 C5 O2 2.4(4) . . . . ?
C3 C4 C5 O2 -177.4(2) . . . . ?
C12 C4 C5 N1 -177.7(2) . . . . ?
C3 C4 C5 N1 2.5(3) . . . . ?
C3 C2 C6 C7 0.7(3) . . . . ?
C1 C2 C6 C7 -177.6(2) . . . . ?
C2 C6 C7 C8 -0.3(4) . . . . ?
C6 C7 C8 C9 0.1(4) . . . . ?
C7 C8 C9 C3 -0.2(3) . . . . ?
C7 C8 C9 C10 179.3(2) . . . . ?
C2 C3 C9 C8 0.6(3) . . . . ?
C4 C3 C9 C8 -179.8(2) . . . . ?
C2 C3 C9 C10 -179.0(2) . . . . ?
C4 C3 C9 C10 0.7(3) . . . . ?
C8 C9 C10 C11 -179.3(2) . . . . ?
C3 C9 C10 C11 0.3(3) . . . . ?
C9 C10 C11 C12 -0.8(4) . . . . ?
C3 C4 C12 C11 0.7(3) . . . . ?
C5 C4 C12 C11 -179.1(2) . . . . ?
C10 C11 C12 C4 0.3(4) . . . . ?
N1 C13 C14 C15 -179.69(19) . . . . ?
C13 C14 C15 C16 -158.9(2) . . . . ?
C14 C15 C16 O4 -157.7(2) . . . . ?
C14 C15 C16 O3 24.6(3) . . . . ?
O5 C17 C18 C22 -4.3(4) . . . . ?
N2 C17 C18 C22 173.3(2) . . . . ?
O5 C17 C18 C19 176.9(2) . . . . ?
N2 C17 C18 C19 -5.5(3) . . . . ?
C22 C18 C19 C20 -179.6(2) . . . . ?
C17 C18 C19 C20 -0.8(3) . . . . ?
C22 C18 C19 C25 0.2(3) . . . . ?
C17 C18 C19 C25 179.0(2) . . . . ?
C18 C19 C20 C28 -178.8(2) . . . . ?
C25 C19 C20 C28 1.4(3) . . . . ?
C18 C19 C20 C21 3.9(3) . . . . ?
C25 C19 C20 C21 -175.9(2) . . . . ?
C28 C20 C21 O6 0.7(4) . . . . ?
C19 C20 C21 O6 178.0(2) . . . . ?
C28 C20 C21 N2 -177.9(2) . . . . ?
C19 C20 C21 N2 -0.6(3) . . . . ?
C19 C18 C22 C23 1.6(4) . . . . ?
C17 C18 C22 C23 -177.2(2) . . . . ?
C18 C22 C23 C24 -1.7(4) . . . . ?
C22 C23 C24 C25 0.0(4) . . . . ?
C23 C24 C25 C26 -179.2(2) . . . . ?
C23 C24 C25 C19 1.8(4) . . . . ?
C18 C19 C25 C26 179.1(2) . . . . ?
C20 C19 C25 C26 -1.1(3) . . . . ?
C18 C19 C25 C24 -1.9(3) . . . . ?
C20 C19 C25 C24 178.0(2) . . . . ?
C24 C25 C26 C27 -179.3(2) . . . . ?
C19 C25 C26 C27 -0.3(4) . . . . ?
C25 C26 C27 C28 1.5(4) . . . . ?
C19 C20 C28 C27 -0.2(4) . . . . ?
C21 C20 C28 C27 177.1(2) . . . . ?
C26 C27 C28 C20 -1.3(4) . . . . ?
N2 C29 C30 C31 169.95(19) . . . . ?
C29 C30 C31 C32 60.6(3) . . . . ?
C30 C31 C32 O8 21.7(3) . . . . ?
C30 C31 C32 O7 -159.0(2) . . . . ?
N3 C33 C34 C35 0.6(4) . . . . ?
C33 C34 C35 C36 -1.5(4) . . . . ?
C34 C35 C36 C37 1.2(4) . . . . ?
C35 C36 C37 N3 0.2(4) . . . . ?
O2 C5 N1 C1 -179.3(2) . . . . ?
C4 C5 N1 C1 0.8(3) . . . . ?
O2 C5 N1 C13 -2.8(3) . . . . ?
C4 C5 N1 C13 177.30(19) . . . . ?
O1 C1 N1 C5 174.9(2) . . . . ?
C2 C1 N1 C5 -4.6(3) . . . . ?
O1 C1 N1 C13 -1.6(3) . . . . ?
C2 C1 N1 C13 178.92(19) . . . . ?
C14 C13 N1 C5 -84.0(3) . . . . ?
C14 C13 N1 C1 92.8(2) . . . . ?
O6 C21 N2 C17 175.1(2) . . . . ?
C20 C21 N2 C17 -6.4(3) . . . . ?
O6 C21 N2 C29 -6.7(3) . . . . ?
C20 C21 N2 C29 171.89(19) . . . . ?
O5 C17 N2 C21 -173.0(2) . . . . ?
C18 C17 N2 C21 9.4(3) . . . . ?
O5 C17 N2 C29 8.8(3) . . . . ?
C18 C17 N2 C29 -168.89(19) . . . . ?
C30 C29 N2 C21 84.5(3) . . . . ?
C30 C29 N2 C17 -97.1(2) . . . . ?
C34 C33 N3 C37 0.7(4) . . . . ?
C34 C33 N3 Cu1 -171.79(19) . . . . ?
C36 C37 N3 C33 -1.1(4) . . . . ?
C36 C37 N3 Cu1 171.22(19) . . . . ?
O8 Cu1 N3 C33 -3.41(18) 2_666 . . . ?
O7 Cu1 N3 C33 176.48(17) . . . . ?
O3 Cu1 N3 C33 -94.10(18) . . . . ?
O4 Cu1 N3 C33 85.82(18) 2_666 . . . ?
O8 Cu1 N3 C37 -175.54(18) 2_666 . . . ?
O7 Cu1 N3 C37 4.35(19) . . . . ?
O3 Cu1 N3 C37 93.77(18) . . . . ?
O4 Cu1 N3 C37 -86.31(18) 2_666 . . . ?
O4 C16 O3 Cu1 -4.8(3) . . . . ?
C15 C16 O3 Cu1 172.77(15) . . . . ?
O8 Cu1 O3 C16 86.35(19) 2_666 . . . ?
O7 Cu1 O3 C16 -81.21(19) . . . . ?
O4 Cu1 O3 C16 2.5(4) 2_666 . . . ?
N3 Cu1 O3 C16 -177.88(18) . . . . ?
Cu1 Cu1 O3 C16 2.25(18) 2_666 . . . ?
O3 C16 O4 Cu1 4.6(3) . . . 2_666 ?
C15 C16 O4 Cu1 -172.91(15) . . . 2_666 ?
O8 C32 O7 Cu1 -0.3(3) . . . . ?
C31 C32 O7 Cu1 -179.57(15) . . . . ?
O8 Cu1 O7 C32 0.3(4) 2_666 . . . ?
O3 Cu1 O7 C32 83.61(18) . . . . ?
O4 Cu1 O7 C32 -83.96(18) 2_666 . . . ?
N3 Cu1 O7 C32 -179.22(18) . . . . ?
Cu1 Cu1 O7 C32 0.17(17) 2_666 . . . ?
O7 C32 O8 Cu1 0.3(3) . . . 2_666 ?
C31 C32 O8 Cu1 179.52(15) . . . 2_666 ?
